data_7209352
loop_
_publ_author_name
'Klepp, K.O.'

_publ_section_title
;
 Darstellung und Kristallstruktur von Tl3 Ag Te2
;
_journal_name_full
;
Zeitschrift fuer Naturforschung, Teil B. Anorganische Chemie, Organische
 Chemie (33,1978-41,1986)
;
_journal_page_first 941
_journal_page_last 945
_journal_volume 41
_journal_year 1986
_chemical_formula_sum 'Ag Te2 Tl3'
_chemical_name_systematic 'Tl3 Ag Te2'
_space_group_IT_number 14
_symmetry_space_group_name_Hall '-P 2ybc'
_symmetry_space_group_name_H-M 'P 1 21/c 1'
_cell_angle_alpha 90
_cell_angle_beta 116.62
_cell_angle_gamma 90
_cell_formula_units_Z 4
_cell_length_a 11.02
_cell_length_b 7.427
_cell_length_c 9.888
_cell_volume 723.502
_citation_journal_id_ASTM ZNBAD2
_cod_data_source_file silver1-2_555.cif
_cod_data_source_block Ag1Te2Tl3
_cod_original_cell_volume 723.5024
_cod_original_formula_sum 'Ag1 Te2 Tl3'
_cod_database_code 7209352

loop_
_symmetry_equiv_pos_as_xyz
x,y,z
-x,y+1/2,-z+1/2
-x,-y,-z
x,-y-1/2,z-1/2

loop_
_atom_site_label
_atom_site_type_symbol
_atom_site_fract_x
_atom_site_fract_y
_atom_site_fract_z
_atom_site_occupancy
_atom_site_U_iso_or_equiv
Tl2 Tl+1 0.4121 0.2842 0.3316 1 0.0
Ag1 Ag+1 0.907 0.169 0.3259 1 0.0
Te2 Te-2 0.6242 0.2646 0.6888 1 0.0
Tl1 Tl+1 0.2163 0.0156 0.0107 1 0.0
Te1 Te-2 0.038 0.2345 0.6458 1 0.0
Tl3 Tl+1 0.2356 0.0088 0.4674 1 0.0
